data_7039907
loop_
_publ_author_name
'Ning, Yan'
'Wang, Lu'
'Yang, Guo-Ping'
'Wu, Yunlong'
'Bai, Nannan'
'Zhang, Wenyan'
'Wang, Yao-Yu'

_publ_section_title
;
 Four new lanthanide-organic frameworks: selective luminescent sensing and
 magnetic properties.
;
_journal_issue 32
_journal_name_full 'Dalton transactions (Cambridge, England : 2003)'
_journal_page_first 12800
_journal_page_last 12806
_journal_paper_doi 10.1039/c6dt01393g
_journal_volume 45
_journal_year 2016
_chemical_formula_moiety 'C15 H11 Eu O9, H2 O, C2 H3 N'
_chemical_formula_sum 'C17 H16 Eu N O10'
_chemical_formula_weight 546.27
_chemical_name_systematic
;
 ? 
;
_space_group_crystal_system triclinic
_space_group_IT_number 2
_space_group_name_Hall '-P 1'
_space_group_name_H-M_alt 'P -1'
_symmetry_space_group_name_Hall '-P 1'
_symmetry_space_group_name_H-M 'P -1'
_atom_sites_solution_hydrogens mixed
_audit_creation_date 2016-07-09
_audit_creation_method
;
Olex2 1.2-beta
(compiled 2016.02.19 svn.r3266 for OlexSys, GUI svn.r5155)
;
_audit_update_record
;
2016-07-14 deposited with the CCDC.
2016-07-14 downloaded from the CCDC.
;
_cell_angle_alpha 71.764(9)
_cell_angle_beta 88.354(9)
_cell_angle_gamma 62.175(7)
_cell_formula_units_Z 2
_cell_length_a 9.350(6)
_cell_length_b 9.729(6)
_cell_length_c 12.896(8)
_cell_measurement_reflns_used 5075
_cell_measurement_temperature 296(2)
_cell_measurement_theta_max 28.537
_cell_measurement_theta_min 2.487
_cell_volume 975.7(11)
_computing_cell_refinement APEX2
_computing_data_collection 'APEX2 (Bruker, 2005)'
_computing_data_reduction APEX2
_computing_molecular_graphics 'Olex2 (Dolomanov et al., 2009)'
_computing_publication_material 'Olex2 (Dolomanov et al., 2009)'
_computing_structure_refinement 'ShelXL (Sheldrick, 2015)'
_computing_structure_solution 'SHELXS-97 (Sheldrick, 1990)'
_diffrn_ambient_temperature 296.15
_diffrn_detector_area_resol_mean 0
_diffrn_measured_fraction_theta_full 0.965
_diffrn_measured_fraction_theta_max 0.965
_diffrn_measurement_device_type 'CCD Area Detector'
_diffrn_measurement_method '\f and \w scans'
_diffrn_radiation_type MoK\a
_diffrn_radiation_wavelength 0.71073
_diffrn_reflns_av_R_equivalents 0.0281
_diffrn_reflns_av_unetI/netI 0.0464
_diffrn_reflns_Laue_measured_fraction_full 0.965
_diffrn_reflns_Laue_measured_fraction_max 0.965
_diffrn_reflns_limit_h_max 11
_diffrn_reflns_limit_h_min -11
_diffrn_reflns_limit_k_max 11
_diffrn_reflns_limit_k_min -9
_diffrn_reflns_limit_l_max 14
_diffrn_reflns_limit_l_min -15
_diffrn_reflns_number 4697
_diffrn_reflns_point_group_measured_fraction_full 0.965
_diffrn_reflns_point_group_measured_fraction_max 0.965
_diffrn_reflns_theta_full 25.027
_diffrn_reflns_theta_max 25.027
_diffrn_reflns_theta_min 1.679
_exptl_absorpt_coefficient_mu 3.269
_exptl_absorpt_correction_T_max 0.7457
_exptl_absorpt_correction_T_min 0.5395
_exptl_absorpt_correction_type multi-scan
_exptl_absorpt_process_details
;
SADABS-2008/1 (Bruker,2008) was used for absorption correction.
wR2(int) was 0.0872 before and 0.0399 after correction.
The Ratio of minimum to maximum transmission is 0.7235.
The \l/2 correction factor is 0.0015.
;
_exptl_crystal_colour colourless
_exptl_crystal_colour_primary colourless
_exptl_crystal_density_diffrn 1.859
_exptl_crystal_density_method 'not measured'
_exptl_crystal_description block
_exptl_crystal_F_000 536
_exptl_crystal_size_max 0.21
_exptl_crystal_size_mid 0.15
_exptl_crystal_size_min 0.09
_refine_diff_density_max 2.126
_refine_diff_density_min -1.610
_refine_diff_density_rms 0.174
_refine_ls_extinction_method none
_refine_ls_goodness_of_fit_ref 1.094
_refine_ls_hydrogen_treatment constr
_refine_ls_matrix_type full
_refine_ls_number_parameters 263
_refine_ls_number_reflns 3331
_refine_ls_number_restraints 0
_refine_ls_restrained_S_all 1.094
_refine_ls_R_factor_all 0.0335
_refine_ls_R_factor_gt 0.0324
_refine_ls_shift/su_max 0.001
_refine_ls_shift/su_mean 0.000
_refine_ls_structure_factor_coef Fsqd
_refine_ls_weighting_details 'w=1/[\s^2^(Fo^2^)+(0.0523P)^2^+2.6224P] where P=(Fo^2^+2Fc^2^)/3'
_refine_ls_weighting_scheme calc
_refine_ls_wR_factor_gt 0.0903
_refine_ls_wR_factor_ref 0.0929
_reflns_Friedel_coverage 0.000
_reflns_number_gt 3212
_reflns_number_total 3331
_reflns_threshold_expression 'I > 2\s(I)'
_cod_data_source_file c6dt01393g2.cif
_cod_data_source_block 1
_cod_depositor_comments 'Adding full bibliography for 7039907--7039910.cif.'
_cod_database_code 7039907
_shelx_space_group_comment
;
The symmetry employed for this shelxl refinement is uniquely defined
by the following loop, which should always be used as a source of
symmetry information in preference to the above space-group names.
They are only intended as comments.
;
_shelx_estimated_absorpt_t_max 0.757
_shelx_estimated_absorpt_t_min 0.547
_olex2_refinement_description
;
1. Fixed Uiso
 At 1.2 times of:
  All C(H) groups
 At 1.5 times of:
  All C(H,H,H) groups, All O(H,H) groups
2.a Riding coordinates:
 O8(H8A,H8B), O9(H9A,H9B), O10(H10A,H10B)
2.b Aromatic/amide H refined with riding coordinates:
 C4(H4), C5(H5), C6(H6), C7(H7), C10(H10), C12(H12), C13(H13)
2.c Idealised Me refined as rotating group:
 C16(H16A,H16B,H16C)
;
_shelx_shelxl_version_number 2014/7
_olex2_submission_special_instructions 'No special instructions were received'

loop_
_space_group_symop_operation_xyz
'x, y, z'
'-x, -y, -z'

loop_
_atom_site_label
_atom_site_type_symbol
_atom_site_fract_x
_atom_site_fract_y
_atom_site_fract_z
_atom_site_U_iso_or_equiv
_atom_site_adp_type
_atom_site_occupancy
_atom_site_site_symmetry_order
_atom_site_calc_flag
_atom_site_refinement_flags_posn
Eu1 Eu 0.24174(2) 0.55247(2) 0.48158(2) 0.01319(12) Uani 1 1 d .
O1 O 0.1248(4) 0.4385(5) 0.6183(3) 0.0267(8) Uani 1 1 d .
O2 O -0.0616(4) 0.3664(5) 0.6777(3) 0.0262(8) Uani 1 1 d .
O3 O 0.4090(4) 0.2359(4) 0.7764(3) 0.0227(7) Uani 1 1 d .
O4 O 0.5175(4) 0.3676(4) 0.5805(3) 0.0210(7) Uani 1 1 d .
O5 O 0.7721(4) 0.1791(4) 0.6335(3) 0.0260(8) Uani 1 1 d .
O6 O 0.7282(4) -0.2962(4) 0.5397(3) 0.0212(7) Uani 1 1 d .
O7 O 0.5943(4) -0.4038(4) 0.6465(3) 0.0208(7) Uani 1 1 d .
O8 O -0.0250(4) 0.7841(4) 0.4902(3) 0.0279(8) Uani 1 1 d .
H8A H -0.0981 0.7601 0.5049 0.042 Uiso 1 1 d R
H8B H -0.0419 0.8684 0.4396 0.042 Uiso 1 1 d R
O9 O 0.2822(5) 0.6548(5) 0.6185(4) 0.0346(9) Uani 1 1 d .
H9A H 0.3765 0.6376 0.6262 0.052 Uiso 1 1 d R
H9B H 0.2234 0.7309 0.6404 0.052 Uiso 1 1 d R
O10 O 0.0823(6) 0.9121(6) 0.6920(4) 0.0516(13) Uani 1 1 d .
H10A H -0.0206 0.9711 0.6910 0.077 Uiso 1 1 d R
H10B H 0.1150 0.8883 0.7567 0.077 Uiso 1 1 d R
C1 C 0.0597(6) 0.3843(6) 0.6917(4) 0.0184(9) Uani 1 1 d .
C2 C 0.1270(6) 0.3338(6) 0.8101(4) 0.0181(9) Uani 1 1 d .
C3 C 0.2920(6) 0.2614(6) 0.8478(4) 0.0203(10) Uani 1 1 d .
C4 C 0.3454(7) 0.2167(7) 0.9575(5) 0.0325(13) Uani 1 1 d .
H4 H 0.4565 0.1671 0.9816 0.039 Uiso 1 1 calc R
C5 C 0.2362(8) 0.2447(8) 1.0314(5) 0.0372(14) Uani 1 1 d .
H5 H 0.2729 0.2165 1.1051 0.045 Uiso 1 1 calc R
C6 C 0.0747(7) 0.3134(8) 0.9971(5) 0.0355(13) Uani 1 1 d .
H6 H 0.0007 0.3304 1.0476 0.043 Uiso 1 1 calc R
C7 C 0.0193(7) 0.3584(7) 0.8868(4) 0.0279(11) Uani 1 1 d .
H7 H -0.0919 0.4059 0.8640 0.033 Uiso 1 1 calc R
C8 C 0.4544(5) 0.1077(5) 0.7385(4) 0.0142(9) Uani 1 1 d .
C9 C 0.5714(5) 0.0910(6) 0.6670(4) 0.0146(9) Uani 1 1 d .
C10 C 0.6325(6) -0.0417(6) 0.6294(4) 0.0174(9) Uani 1 1 d .
H10 H 0.7125 -0.0542 0.5832 0.021 Uiso 1 1 calc R
C11 C 0.5769(5) -0.1563(6) 0.6592(4) 0.0183(9) Uani 1 1 d .
C12 C 0.4607(6) -0.1381(6) 0.7295(4) 0.0213(10) Uani 1 1 d .
H12 H 0.4229 -0.2145 0.7506 0.026 Uiso 1 1 calc R
C13 C 0.3992(6) -0.0063(6) 0.7695(4) 0.0206(10) Uani 1 1 d .
H13 H 0.3209 0.0046 0.8170 0.025 Uiso 1 1 calc R
C14 C 0.6241(5) 0.2192(5) 0.6257(4) 0.0159(9) Uani 1 1 d .
C15 C 0.6358(5) -0.2929(6) 0.6138(4) 0.0174(9) Uani 1 1 d .
C16 C 0.765(2) 0.188(2) 0.8740(9) 0.134(7) Uani 1 1 d .
H16A H 0.6571 0.2723 0.8377 0.200 Uiso 1 1 calc GR
H16B H 0.7803 0.0826 0.8749 0.200 Uiso 1 1 calc GR
H16C H 0.8444 0.2108 0.8350 0.200 Uiso 1 1 calc GR
C17 C 0.7836(17) 0.184(2) 0.9868(8) 0.111(5) Uani 1 1 d .
N1 N 0.8029(15) 0.1711(19) 1.0751(7) 0.124(5) Uani 1 1 d .

loop_
_atom_site_aniso_label
_atom_site_aniso_U_11
_atom_site_aniso_U_22
_atom_site_aniso_U_33
_atom_site_aniso_U_23
_atom_site_aniso_U_13
_atom_site_aniso_U_12
Eu1 0.01079(16) 0.01297(16) 0.01892(16) -0.00766(11) 0.00189(10) -0.00674(11)
O1 0.0274(19) 0.034(2) 0.0244(18) -0.0094(16) 0.0097(15) -0.0194(17)
O2 0.0216(18) 0.035(2) 0.0246(18) -0.0096(16) -0.0018(14) -0.0155(16)
O3 0.0205(17) 0.0234(18) 0.034(2) -0.0196(16) 0.0096(15) -0.0122(15)
O4 0.0199(17) 0.0116(16) 0.0284(18) -0.0038(14) -0.0007(14) -0.0067(14)
O5 0.0126(16) 0.0205(17) 0.041(2) -0.0034(16) 0.0035(15) -0.0091(14)
O6 0.0247(17) 0.0201(17) 0.0272(18) -0.0145(14) 0.0099(15) -0.0136(15)
O7 0.0210(17) 0.0228(17) 0.0295(18) -0.0168(15) 0.0091(14) -0.0146(15)
O8 0.0167(17) 0.0233(18) 0.045(2) -0.0123(16) 0.0082(16) -0.0104(15)
O9 0.0190(18) 0.046(2) 0.055(3) -0.040(2) 0.0081(17) -0.0138(17)
O10 0.032(2) 0.049(3) 0.059(3) -0.028(2) 0.000(2) -0.002(2)
C1 0.018(2) 0.017(2) 0.022(2) -0.0099(19) 0.0016(18) -0.0075(19)
C2 0.015(2) 0.020(2) 0.024(2) -0.0131(19) 0.0041(18) -0.0085(19)
C3 0.014(2) 0.023(2) 0.028(3) -0.014(2) 0.0067(19) -0.0086(19)
C4 0.025(3) 0.035(3) 0.032(3) -0.014(2) -0.004(2) -0.009(2)
C5 0.044(4) 0.042(3) 0.021(3) -0.012(2) -0.001(2) -0.017(3)
C6 0.037(3) 0.048(4) 0.023(3) -0.019(3) 0.014(2) -0.018(3)
C7 0.021(3) 0.037(3) 0.027(3) -0.015(2) 0.005(2) -0.013(2)
C8 0.011(2) 0.013(2) 0.017(2) -0.0066(17) -0.0002(16) -0.0042(17)
C9 0.012(2) 0.014(2) 0.020(2) -0.0063(18) 0.0019(17) -0.0076(18)
C10 0.019(2) 0.014(2) 0.021(2) -0.0078(18) 0.0058(18) -0.0085(19)
C11 0.012(2) 0.018(2) 0.027(3) -0.010(2) 0.0013(19) -0.0078(18)
C12 0.022(2) 0.021(2) 0.029(3) -0.011(2) 0.007(2) -0.015(2)
C13 0.021(2) 0.025(2) 0.021(2) -0.013(2) 0.0112(19) -0.013(2)
C14 0.014(2) 0.014(2) 0.022(2) -0.0083(18) 0.0016(18) -0.0077(18)
C15 0.011(2) 0.017(2) 0.025(2) -0.0083(19) -0.0011(18) -0.0066(18)
C16 0.182(15) 0.27(2) 0.049(6) -0.055(9) 0.038(7) -0.191(16)
C17 0.140(11) 0.220(16) 0.043(5) -0.021(7) 0.020(6) -0.156(12)
N1 0.155(10) 0.248(15) 0.053(5) -0.037(7) 0.034(6) -0.171(11)

loop_
_atom_type_symbol
_atom_type_description
_atom_type_scat_dispersion_real
_atom_type_scat_dispersion_imag
_atom_type_scat_source
C C 0.0033 0.0016 'International Tables Vol C Tables 4.2.6.8 and 6.1.1.4'
H H 0.0000 0.0000 'International Tables Vol C Tables 4.2.6.8 and 6.1.1.4'
Eu Eu -0.1578 3.6682 'International Tables Vol C Tables 4.2.6.8 and 6.1.1.4'
N N 0.0061 0.0033 'International Tables Vol C Tables 4.2.6.8 and 6.1.1.4'
O O 0.0106 0.0060 'International Tables Vol C Tables 4.2.6.8 and 6.1.1.4'

loop_
_geom_angle_atom_site_label_1
_geom_angle_atom_site_label_2
_geom_angle_atom_site_label_3
_geom_angle
_geom_angle_site_symmetry_1
_geom_angle_site_symmetry_3
Eu1 Eu1 H9A 54.7 2_666 .
O1 Eu1 Eu1 124.27(10) . 2_666
O1 Eu1 O2 101.13(14) . 2_566
O1 Eu1 O4 93.44(13) . .
O1 Eu1 O4 149.86(12) . 2_666
O1 Eu1 O5 143.17(13) . 2_666
O1 Eu1 O6 71.21(13) . 2_656
O1 Eu1 O7 122.30(13) . 2_656
O1 Eu1 O8 73.45(13) . .
O1 Eu1 O9 81.79(15) . .
O1 Eu1 H9A 92.4 . .
O1 Eu1 C14 154.35(13) . 2_666
O1 Eu1 C15 96.82(14) . 2_656
O2 Eu1 Eu1 130.60(9) 2_566 2_666
O2 Eu1 O4 145.52(12) 2_566 .
O2 Eu1 O4 109.01(12) 2_566 2_666
O2 Eu1 O5 77.79(13) 2_566 2_666
O2 Eu1 O6 72.99(13) 2_566 2_656
O2 Eu1 O7 71.78(13) 2_566 2_656
O2 Eu1 O8 72.44(13) 2_566 .
O2 Eu1 O9 141.28(14) 2_566 .
O2 Eu1 H9A 149.6 2_566 .
O2 Eu1 C14 94.69(13) 2_566 2_666
O2 Eu1 C15 70.19(13) 2_566 2_656
O4 Eu1 Eu1 28.63(7) 2_666 2_666
O4 Eu1 Eu1 32.47(8) . 2_666
O4 Eu1 O4 61.10(13) . 2_666
O4 Eu1 O5 108.17(11) . 2_666
O4 Eu1 O6 82.65(12) . 2_656
O4 Eu1 O7 73.99(12) . 2_656
O4 Eu1 O8 142.02(12) . .
O4 Eu1 H9A 61.4 2_666 .
O4 Eu1 H9A 58.7 . .
O4 Eu1 C14 84.47(12) . 2_666
O4 Eu1 C14 24.77(11) 2_666 2_666
O4 Eu1 C15 92.99(12) 2_666 2_656
O4 Eu1 C15 77.21(12) . 2_656
O5 Eu1 Eu1 76.51(8) 2_666 2_666
O5 Eu1 O4 48.80(10) 2_666 2_666
O5 Eu1 O7 92.75(12) 2_666 2_656
O5 Eu1 H9A 75.2 2_666 .
O5 Eu1 C14 24.14(12) 2_666 2_666
O5 Eu1 C15 116.53(14) 2_666 2_656
O6 Eu1 Eu1 102.02(8) 2_656 2_666
O6 Eu1 O4 116.99(11) 2_656 2_666
O6 Eu1 O5 139.36(13) 2_656 2_666
O6 Eu1 O7 51.63(11) 2_656 2_656
O6 Eu1 O8 123.57(12) 2_656 .
O6 Eu1 H9A 137.4 2_656 .
O6 Eu1 C14 133.38(12) 2_656 2_666
O6 Eu1 C15 25.85(12) 2_656 2_656
O7 Eu1 Eu1 68.15(8) 2_656 2_666
O7 Eu1 O4 68.85(11) 2_656 2_666
O7 Eu1 H9A 122.9 2_656 .
O7 Eu1 C14 81.75(12) 2_656 2_666
O7 Eu1 C15 25.79(12) 2_656 2_656
O8 Eu1 Eu1 134.28(9) . 2_666
O8 Eu1 O4 115.79(12) . 2_666
O8 Eu1 O5 71.19(12) . 2_666
O8 Eu1 O7 143.13(12) . 2_656
O8 Eu1 H9A 85.8 . .
O8 Eu1 C14 92.58(13) . 2_666
O8 Eu1 C15 138.58(13) . 2_656
O9 Eu1 Eu1 70.58(9) . 2_666
O9 Eu1 O4 75.10(13) . 2_666
O9 Eu1 O4 71.36(13) . .
O9 Eu1 O5 77.63(15) . 2_666
O9 Eu1 O6 141.13(14) . 2_656
O9 Eu1 O7 138.73(12) . 2_656
O9 Eu1 O8 71.54(13) . .
O9 Eu1 H9A 15.9 . .
O9 Eu1 C14 73.31(14) . 2_666
O9 Eu1 C15 148.37(13) . 2_656
C14 Eu1 Eu1 52.44(9) 2_666 2_666
C14 Eu1 H9A 64.7 2_666 .
C15 Eu1 Eu1 84.88(9) 2_656 2_666
C15 Eu1 H9A 135.4 2_656 .
C15 Eu1 C14 107.54(13) 2_656 2_666
C1 O1 Eu1 177.2(3) . .
C1 O2 Eu1 132.6(3) . 2_566
C8 O3 C3 118.7(4) . .
Eu1 O4 Eu1 118.90(13) . 2_666
C14 O4 Eu1 145.1(3) . .
C14 O4 Eu1 89.7(3) . 2_666
C14 O5 Eu1 100.4(3) . 2_666
C15 O6 Eu1 95.6(3) . 2_656
C15 O7 Eu1 92.9(3) . 2_656
Eu1 O8 H8A 115.0 . .
Eu1 O8 H8B 109.0 . .
H8A O8 H8B 120.6 . .
Eu1 O9 H9A 111.1 . .
Eu1 O9 H9B 134.5 . .
H9A O9 H9B 109.0 . .
H10A O10 H10B 100.1 . .
O1 C1 O2 125.5(5) . .
O1 C1 C2 119.2(4) . .
O2 C1 C2 115.3(4) . .
C3 C2 C1 123.8(4) . .
C7 C2 C1 118.6(4) . .
C7 C2 C3 117.6(5) . .
C2 C3 O3 121.8(5) . .
C4 C3 O3 117.4(5) . .
C4 C3 C2 120.8(5) . .
C3 C4 H4 119.8 . .
C5 C4 C3 120.4(5) . .
C5 C4 H4 119.8 . .
C4 C5 H5 120.0 . .
C6 C5 C4 120.0(5) . .
C6 C5 H5 120.0 . .
C5 C6 H6 119.9 . .
C5 C6 C7 120.1(5) . .
C7 C6 H6 119.9 . .
C2 C7 C6 121.0(5) . .
C2 C7 H7 119.5 . .
C6 C7 H7 119.5 . .
O3 C8 C9 115.2(4) . .
O3 C8 C13 124.9(4) . .
C13 C8 C9 119.8(4) . .
C8 C9 C14 120.8(4) . .
C10 C9 C8 119.3(4) . .
C10 C9 C14 119.8(4) . .
C9 C10 H10 119.3 . .
C9 C10 C11 121.4(4) . .
C11 C10 H10 119.3 . .
C10 C11 C15 121.3(4) . .
C12 C11 C10 118.7(4) . .
C12 C11 C15 120.0(4) . .
C11 C12 H12 119.6 . .
C11 C12 C13 120.7(4) . .
C13 C12 H12 119.6 . .
C8 C13 C12 120.0(4) . .
C8 C13 H13 120.0 . .
C12 C13 H13 120.0 . .
O4 C14 Eu1 65.5(2) . 2_666
O4 C14 C9 119.1(4) . .
O5 C14 Eu1 55.5(2) . 2_666
O5 C14 O4 120.5(4) . .
O5 C14 C9 120.4(4) . .
C9 C14 Eu1 170.8(3) . 2_666
O6 C15 Eu1 58.5(2) . 2_656
O6 C15 C11 118.8(4) . .
O7 C15 Eu1 61.3(2) . 2_656
O7 C15 O6 119.8(4) . .
O7 C15 C11 121.4(4) . .
C11 C15 Eu1 177.3(3) . 2_656
H16A C16 H16B 109.5 . .
H16A C16 H16C 109.5 . .
H16B C16 H16C 109.5 . .
C17 C16 H16A 109.5 . .
C17 C16 H16B 109.5 . .
C17 C16 H16C 109.5 . .
N1 C17 C16 176(2) . .

loop_
_geom_bond_atom_site_label_1
_geom_bond_atom_site_label_2
_geom_bond_distance
_geom_bond_site_symmetry_2
Eu1 Eu1 4.452(3) 2_666
Eu1 O1 2.309(4) .
Eu1 O2 2.371(4) 2_566
Eu1 O4 2.436(4) .
Eu1 O4 2.730(4) 2_666
Eu1 O5 2.512(4) 2_666
Eu1 O6 2.478(4) 2_656
Eu1 O7 2.540(3) 2_656
Eu1 O8 2.491(4) .
Eu1 O9 2.396(4) .
Eu1 H9A 2.7977 .
Eu1 C14 3.000(5) 2_666
Eu1 C15 2.892(5) 2_656
O1 C1 1.225(6) .
O2 Eu1 2.371(4) 2_566
O2 C1 1.250(6) .
O3 C3 1.391(6) .
O3 C8 1.361(6) .
O4 Eu1 2.730(4) 2_666
O4 C14 1.257(6) .
O5 Eu1 2.512(4) 2_666
O5 C14 1.247(6) .
O6 Eu1 2.478(4) 2_656
O6 C15 1.267(6) .
O7 Eu1 2.540(3) 2_656
O7 C15 1.260(6) .
O8 H8A 0.8200 .
O8 H8B 0.8199 .
O9 H9A 0.8202 .
O9 H9B 0.8201 .
O10 H10A 0.8578 .
O10 H10B 0.8202 .
C1 C2 1.505(7) .
C2 C3 1.388(7) .
C2 C7 1.384(7) .
C3 C4 1.376(8) .
C4 H4 0.9300 .
C4 C5 1.368(9) .
C5 H5 0.9300 .
C5 C6 1.354(9) .
C6 H6 0.9300 .
C6 C7 1.387(8) .
C7 H7 0.9300 .
C8 C9 1.393(7) .
C8 C13 1.379(7) .
C9 C10 1.384(7) .
C9 C14 1.492(6) .
C10 H10 0.9300 .
C10 C11 1.386(7) .
C11 C12 1.377(7) .
C11 C15 1.483(7) .
C12 H12 0.9300 .
C12 C13 1.396(7) .
C13 H13 0.9300 .
C14 Eu1 3.000(5) 2_666
C15 Eu1 2.892(5) 2_656
C16 H16A 0.9600 .
C16 H16B 0.9600 .
C16 H16C 0.9600 .
C16 C17 1.457(15) .
C17 N1 1.117(13) .

loop_
_geom_torsion_atom_site_label_1
_geom_torsion_atom_site_label_2
_geom_torsion_atom_site_label_3
_geom_torsion_atom_site_label_4
_geom_torsion
_geom_torsion_site_symmetry_1
_geom_torsion_site_symmetry_4
Eu1 O2 C1 O1 -8.0(7) 2_566 .
Eu1 O2 C1 C2 171.9(3) 2_566 .
Eu1 O4 C14 Eu1 146.8(5) . 2_666
Eu1 O4 C14 O5 7.2(5) 2_666 .
Eu1 O4 C14 O5 154.0(4) . .
Eu1 O4 C14 C9 -24.3(8) . .
Eu1 O4 C14 C9 -171.1(4) 2_666 .
Eu1 O5 C14 O4 -8.0(5) 2_666 .
Eu1 O5 C14 C9 170.3(4) 2_666 .
Eu1 O6 C15 O7 -0.7(5) 2_656 .
Eu1 O6 C15 C11 -179.9(4) 2_656 .
Eu1 O7 C15 O6 0.7(4) 2_656 .
Eu1 O7 C15 C11 179.8(4) 2_656 .
O1 C1 C2 C3 -35.4(7) . .
O1 C1 C2 C7 145.5(5) . .
O2 C1 C2 C3 144.7(5) . .
O2 C1 C2 C7 -34.4(6) . .
O3 C3 C4 C5 177.3(5) . .
O3 C8 C9 C10 176.1(4) . .
O3 C8 C9 C14 -7.4(6) . .
O3 C8 C13 C12 -176.6(5) . .
C1 C2 C3 O3 2.7(8) . .
C1 C2 C3 C4 -179.4(5) . .
C1 C2 C7 C6 179.7(5) . .
C2 C3 C4 C5 -0.7(9) . .
C3 O3 C8 C9 179.7(4) . .
C3 O3 C8 C13 -3.4(7) . .
C3 C2 C7 C6 0.5(8) . .
C3 C4 C5 C6 1.5(10) . .
C4 C5 C6 C7 -1.2(10) . .
C5 C6 C7 C2 0.2(9) . .
C7 C2 C3 O3 -178.1(5) . .
C7 C2 C3 C4 -0.2(8) . .
C8 O3 C3 C2 -77.0(6) . .
C8 O3 C3 C4 105.0(6) . .
C8 C9 C10 C11 1.6(7) . .
C8 C9 C14 O4 -53.1(6) . .
C8 C9 C14 O5 128.5(5) . .
C9 C8 C13 C12 0.2(7) . .
C9 C10 C11 C12 -1.3(7) . .
C9 C10 C11 C15 176.5(4) . .
C10 C9 C14 O4 123.3(5) . .
C10 C9 C14 O5 -55.0(6) . .
C10 C11 C12 C13 0.4(7) . .
C10 C11 C15 O6 -5.9(7) . .
C10 C11 C15 O7 175.0(4) . .
C11 C12 C13 C8 0.1(8) . .
C12 C11 C15 O6 171.9(4) . .
C12 C11 C15 O7 -7.2(7) . .
C13 C8 C9 C10 -1.0(7) . .
C13 C8 C9 C14 175.4(4) . .
C14 C9 C10 C11 -174.9(4) . .
C15 C11 C12 C13 -177.4(5) . .
